data_2311173
loop_
_publ_author_name
'Mohandas, T.'
'Sathishkumar, R.'
'Jayabharathi, J.'
'Pasupathi, A.'
'Sakthivel, P.'

_publ_section_title
;
 1-(4-Meth-oxy-phen-yl)-2-[4-(tri-fluoro-meth-yl)phen-yl]-1H-phenanthro[9,10-d]imidazole.
;
_journal_coeditor_code BV2223
_journal_issue 'Pt 8'
_journal_name_full 'Acta crystallographica. Section E, Structure reports online'
_journal_page_first o1293
_journal_page_last 4
_journal_paper_doi 10.1107/S1600536813019351
_journal_volume 69
_journal_year 2013
_chemical_formula_iupac 'C29 H19 F3 N2 O'
_chemical_formula_moiety 'C29 H19 F3 N2 O'
_chemical_formula_sum 'C29 H19 F3 N2 O'
_chemical_formula_weight 468.46
_chemical_name_systematic 1-(4-Methoxyphenyl)-2-[4-(trifluromethyl)phenyl]-1<i>H</i>-phenanthro[9,10-<i>d</i>]imidazole
_space_group_IT_number 14
_space_group_name_Hall '-P 2ybc'
_space_group_name_H-M_alt 'P 1 21/c 1'
_symmetry_cell_setting monoclinic
_symmetry_space_group_name_Hall '-P 2ybc'
_symmetry_space_group_name_H-M 'P 1 21/c 1'
_atom_sites_solution_hydrogens geom
_atom_sites_solution_primary direct
_atom_sites_solution_secondary difmap
_audit_creation_method SHELXL-97
_cell_angle_alpha 90.00
_cell_angle_beta 99.725(2)
_cell_angle_gamma 90.00
_cell_formula_units_Z 4
_cell_length_a 11.7063(9)
_cell_length_b 20.2301(16)
_cell_length_c 9.5419(8)
_cell_measurement_reflns_used 5131
_cell_measurement_temperature 173(2)
_cell_measurement_theta_max 27.6
_cell_measurement_theta_min 1.8
_cell_volume 2227.2(3)
_computing_cell_refinement 'APEX2 and SAINT  (Bruker, 2008)'
_computing_data_collection 'APEX2 (Bruker, 2008)'
_computing_data_reduction 'SAINT (Bruker, 2008)'
_computing_molecular_graphics 'ORTEP-3 (Farrugia, 2012)'
_computing_publication_material 'PLATON (Spek, 2009)'
_computing_structure_refinement 'SHELXL97 (Sheldrick, 2008)'
_computing_structure_solution 'SHELXS97 (Sheldrick, 2008)'
_diffrn_ambient_temperature 173(2)
_diffrn_measured_fraction_theta_full 0.999
_diffrn_measured_fraction_theta_max 0.995
_diffrn_measurement_device_type 'Bruker Kappa APEXII CCD'
_diffrn_measurement_method '\W and \f scan'
_diffrn_radiation_monochromator graphite
_diffrn_radiation_source 'fine-focus sealed tube'
_diffrn_radiation_type MoK\a
_diffrn_radiation_wavelength 0.71073
_diffrn_reflns_av_R_equivalents 0.0321
_diffrn_reflns_av_sigmaI/netI 0.0278
_diffrn_reflns_limit_h_max 14
_diffrn_reflns_limit_h_min -15
_diffrn_reflns_limit_k_max 26
_diffrn_reflns_limit_k_min 0
_diffrn_reflns_limit_l_max 12
_diffrn_reflns_limit_l_min 0
_diffrn_reflns_number 24449
_diffrn_reflns_theta_full 25.50
_diffrn_reflns_theta_max 27.56
_diffrn_reflns_theta_min 2.39
_exptl_absorpt_coefficient_mu 0.103
_exptl_absorpt_correction_T_max 0.9985
_exptl_absorpt_correction_T_min 0.9563
_exptl_absorpt_correction_type multi-scan
_exptl_absorpt_process_details '(SADABS; Bruker, 2008)'
_exptl_crystal_colour colourless
_exptl_crystal_density_diffrn 1.397
_exptl_crystal_density_method 'not measured'
_exptl_crystal_description block
_exptl_crystal_F_000 968
_exptl_crystal_size_max 0.32
_exptl_crystal_size_mid 0.29
_exptl_crystal_size_min 0.25
_refine_diff_density_max 0.183
_refine_diff_density_min -0.237
_refine_ls_extinction_method none
_refine_ls_goodness_of_fit_ref 1.011
_refine_ls_hydrogen_treatment constr
_refine_ls_matrix_type full
_refine_ls_number_parameters 317
_refine_ls_number_reflns 5128
_refine_ls_number_restraints 0
_refine_ls_restrained_S_all 1.011
_refine_ls_R_factor_all 0.0733
_refine_ls_R_factor_gt 0.0451
_refine_ls_shift/su_max 0.000
_refine_ls_shift/su_mean 0.000
_refine_ls_structure_factor_coef Fsqd
_refine_ls_weighting_details 'calc w=1/[\s^2^(Fo^2^)+(0.0514P)^2^+0.6328P] where P=(Fo^2^+2Fc^2^)/3'
_refine_ls_weighting_scheme calc
_refine_ls_wR_factor_gt 0.1063
_refine_ls_wR_factor_ref 0.1238
_reflns_number_gt 3511
_reflns_number_total 5128
_reflns_threshold_expression I>2\s(I)
_cod_data_source_file bv2223sup1.cif
_cod_data_source_block I
_cod_original_sg_symbol_H-M 'P 21/c'
_cod_database_code 2311173

loop_
_symmetry_equiv_pos_as_xyz
'x, y, z'
'-x, y+1/2, -z+1/2'
'-x, -y, -z'
'x, -y-1/2, z-1/2'

loop_
_atom_site_type_symbol
_atom_site_label
_atom_site_fract_x
_atom_site_fract_y
_atom_site_fract_z
_atom_site_U_iso_or_equiv
_atom_site_adp_type
_atom_site_calc_flag
_atom_site_refinement_flags
_atom_site_occupancy
_atom_site_symmetry_multiplicity
F F1 0.94082(11) -0.18352(6) 0.83630(17) 0.0945(5) Uani d . 1 1
F F2 1.03787(11) -0.09609(7) 0.88946(19) 0.1026(5) Uani d . 1 1
F F3 0.97313(14) -0.11886(9) 0.67561(17) 0.1112(6) Uani d . 1 1
O O1 0.24682(11) -0.21387(6) 0.47694(14) 0.0615(4) Uani d . 1 1
N N1 0.41440(11) 0.01373(6) 0.76779(13) 0.0381(3) Uani d . 1 1
N N2 0.53956(11) 0.08671(6) 0.88301(14) 0.0414(3) Uani d . 1 1
C C1 0.34962(13) 0.06745(7) 0.80056(16) 0.0375(3) Uani d . 1 1
C C2 0.22709(13) 0.08118(8) 0.77095(16) 0.0404(4) Uani d . 1 1
C C3 0.14290(15) 0.04019(9) 0.69130(19) 0.0516(4) Uani d . 1 1
H H3 0.1656 -0.0009 0.6565 0.062 Uiso calc R 1 1
C C4 0.02892(16) 0.05872(11) 0.6633(2) 0.0625(5) Uani d . 1 1
H H4 -0.0268 0.0306 0.6092 0.075 Uiso calc R 1 1
C C5 -0.00549(16) 0.11848(11) 0.7138(2) 0.0674(6) Uani d . 1 1
H H5 -0.0846 0.1313 0.6938 0.081 Uiso calc R 1 1
C C6 0.07410(16) 0.15882(10) 0.7921(2) 0.0591(5) Uani d . 1 1
H H6 0.0489 0.1995 0.8260 0.071 Uiso calc R 1 1
C C7 0.19225(14) 0.14223(8) 0.82452(17) 0.0439(4) Uani d . 1 1
C C8 0.27615(14) 0.18711(8) 0.90664(17) 0.0435(4) Uani d . 1 1
C C9 0.24350(17) 0.24581(9) 0.96904(19) 0.0546(4) Uani d . 1 1
H H9 0.1637 0.2571 0.9580 0.066 Uiso calc R 1 1
C C10 0.32367(19) 0.28690(9) 1.0449(2) 0.0626(5) Uani d . 1 1
H H10 0.2989 0.3260 1.0861 0.075 Uiso calc R 1 1
C C11 0.44104(19) 0.27210(9) 1.0624(2) 0.0621(5) Uani d . 1 1
H H11 0.4964 0.3011 1.1146 0.075 Uiso calc R 1 1
C C12 0.47650(16) 0.21546(8) 1.00403(18) 0.0519(4) Uani d . 1 1
H H12 0.5568 0.2053 1.0155 0.062 Uiso calc R 1 1
C C13 0.39540(14) 0.17238(7) 0.92748(16) 0.0410(4) Uani d . 1 1
C C14 0.42898(13) 0.11102(7) 0.87125(16) 0.0387(3) Uani d . 1 1
C C15 0.52887(13) 0.02806(7) 0.82138(16) 0.0380(3) Uani d . 1 1
C C16 0.63143(13) -0.01355(7) 0.81555(16) 0.0388(3) Uani d . 1 1
C C17 0.62932(15) -0.07882(8) 0.76912(19) 0.0505(4) Uani d . 1 1
H H17 0.5571 -0.1000 0.7379 0.061 Uiso calc R 1 1
C C18 0.73102(16) -0.11314(9) 0.7679(2) 0.0543(4) Uani d . 1 1
H H18 0.7280 -0.1577 0.7360 0.065 Uiso calc R 1 1
C C19 0.83675(14) -0.08351(8) 0.81246(18) 0.0467(4) Uani d . 1 1
C C20 0.84057(15) -0.01934(9) 0.8612(2) 0.0533(4) Uani d . 1 1
H H20 0.9131 0.0013 0.8938 0.064 Uiso calc R 1 1
C C21 0.73894(15) 0.01501(8) 0.86267(19) 0.0494(4) Uani d . 1 1
H H21 0.7426 0.0592 0.8967 0.059 Uiso calc R 1 1
C C22 0.94602(17) -0.11998(10) 0.8042(2) 0.0606(5) Uani d . 1 1
C C23 0.36937(13) -0.04529(7) 0.69415(16) 0.0374(3) Uani d . 1 1
C C24 0.36221(14) -0.04960(8) 0.54819(17) 0.0434(4) Uani d . 1 1
H H24 0.3855 -0.0135 0.4960 0.052 Uiso calc R 1 1
C C25 0.32095(15) -0.10681(8) 0.47918(18) 0.0482(4) Uani d . 1 1
H H25 0.3165 -0.1102 0.3791 0.058 Uiso calc R 1 1
C C26 0.28607(13) -0.15923(8) 0.55452(18) 0.0450(4) Uani d . 1 1
C C27 0.29213(15) -0.15426(8) 0.70017(19) 0.0502(4) Uani d . 1 1
H H27 0.2676 -0.1901 0.7523 0.060 Uiso calc R 1 1
C C28 0.33403(15) -0.09708(8) 0.76958(18) 0.0460(4) Uani d . 1 1
H H28 0.3384 -0.0936 0.8696 0.055 Uiso calc R 1 1
C C29 0.2023(2) -0.26684(12) 0.5502(3) 0.0963(9) Uani d . 1 1
H H29A 0.1761 -0.3025 0.4830 0.144 Uiso calc R 1 1
H H29B 0.1369 -0.2510 0.5929 0.144 Uiso calc R 1 1
H H29C 0.2633 -0.2834 0.6251 0.144 Uiso calc R 1 1

loop_
_atom_site_aniso_label
_atom_site_aniso_U_11
_atom_site_aniso_U_22
_atom_site_aniso_U_33
_atom_site_aniso_U_12
_atom_site_aniso_U_13
_atom_site_aniso_U_23
F1 0.0725(8) 0.0575(8) 0.1538(14) 0.0215(6) 0.0206(9) 0.0119(8)
F2 0.0504(7) 0.0934(10) 0.1529(14) 0.0193(7) -0.0148(8) -0.0329(9)
F3 0.0985(11) 0.1497(14) 0.0970(11) 0.0515(10) 0.0497(9) 0.0126(10)
O1 0.0598(8) 0.0564(8) 0.0657(8) -0.0134(6) 0.0028(6) -0.0200(6)
N1 0.0384(7) 0.0357(6) 0.0391(7) -0.0013(5) 0.0033(5) -0.0015(5)
N2 0.0398(7) 0.0414(7) 0.0417(7) -0.0010(6) 0.0033(6) -0.0023(6)
C1 0.0414(8) 0.0365(8) 0.0347(8) -0.0008(6) 0.0067(6) 0.0039(6)
C2 0.0397(8) 0.0431(8) 0.0383(8) -0.0010(7) 0.0062(6) 0.0059(7)
C3 0.0422(9) 0.0547(10) 0.0570(11) -0.0020(8) 0.0058(8) -0.0037(8)
C4 0.0418(10) 0.0735(13) 0.0690(13) -0.0058(9) 0.0002(9) -0.0066(10)
C5 0.0391(10) 0.0775(14) 0.0831(15) 0.0087(10) 0.0035(9) 0.0001(12)
C6 0.0470(10) 0.0600(11) 0.0709(13) 0.0087(9) 0.0118(9) -0.0003(10)
C7 0.0431(9) 0.0467(9) 0.0432(9) 0.0031(7) 0.0112(7) 0.0065(7)
C8 0.0504(9) 0.0427(8) 0.0392(8) 0.0019(7) 0.0127(7) 0.0045(7)
C9 0.0592(11) 0.0505(10) 0.0568(11) 0.0083(9) 0.0175(9) -0.0018(8)
C10 0.0811(14) 0.0501(10) 0.0589(12) 0.0058(10) 0.0186(10) -0.0136(9)
C11 0.0718(13) 0.0532(11) 0.0610(12) -0.0081(10) 0.0102(10) -0.0159(9)
C12 0.0549(10) 0.0471(9) 0.0536(10) -0.0038(8) 0.0083(8) -0.0082(8)
C13 0.0482(9) 0.0392(8) 0.0363(8) -0.0009(7) 0.0086(7) 0.0016(6)
C14 0.0402(8) 0.0379(8) 0.0375(8) -0.0014(7) 0.0054(6) 0.0020(6)
C15 0.0391(8) 0.0395(8) 0.0344(8) -0.0031(7) 0.0033(6) 0.0014(6)
C16 0.0412(8) 0.0412(8) 0.0339(8) 0.0003(7) 0.0059(6) 0.0029(6)
C17 0.0427(9) 0.0438(9) 0.0625(11) -0.0007(7) 0.0018(8) -0.0029(8)
C18 0.0524(10) 0.0424(9) 0.0665(12) 0.0042(8) 0.0053(9) -0.0037(8)
C19 0.0447(9) 0.0482(9) 0.0470(9) 0.0067(8) 0.0073(7) 0.0049(7)
C20 0.0404(9) 0.0550(10) 0.0629(11) 0.0003(8) 0.0040(8) -0.0046(9)
C21 0.0458(9) 0.0446(9) 0.0562(10) -0.0001(8) 0.0041(8) -0.0088(8)
C22 0.0517(11) 0.0564(11) 0.0738(14) 0.0082(9) 0.0105(10) -0.0025(10)
C23 0.0356(8) 0.0366(8) 0.0385(8) -0.0016(6) 0.0023(6) -0.0017(6)
C24 0.0452(9) 0.0450(9) 0.0388(9) -0.0016(7) 0.0043(7) 0.0057(7)
C25 0.0504(10) 0.0563(10) 0.0355(9) 0.0002(8) 0.0003(7) -0.0043(7)
C26 0.0357(8) 0.0465(9) 0.0503(10) -0.0025(7) 0.0002(7) -0.0086(7)
C27 0.0546(10) 0.0447(9) 0.0513(10) -0.0127(8) 0.0091(8) 0.0011(8)
C28 0.0541(10) 0.0470(9) 0.0370(8) -0.0083(8) 0.0081(7) -0.0012(7)
C29 0.108(2) 0.0749(15) 0.112(2) -0.0536(15) 0.0387(16) -0.0358(14)

loop_
_atom_type_symbol
_atom_type_description
_atom_type_scat_dispersion_real
_atom_type_scat_dispersion_imag
_atom_type_scat_source
C C 0.0033 0.0016 'International Tables Vol C Tables 4.2.6.8 and 6.1.1.4'
H H 0.0000 0.0000 'International Tables Vol C Tables 4.2.6.8 and 6.1.1.4'
F F 0.0171 0.0103 'International Tables Vol C Tables 4.2.6.8 and 6.1.1.4'
N N 0.0061 0.0033 'International Tables Vol C Tables 4.2.6.8 and 6.1.1.4'
O O 0.0106 0.0060 'International Tables Vol C Tables 4.2.6.8 and 6.1.1.4'

loop_
_geom_angle_atom_site_label_1
_geom_angle_atom_site_label_2
_geom_angle_atom_site_label_3
_geom_angle
C26 O1 C29 117.39(15)
C15 N1 C1 106.52(12)
C15 N1 C23 127.36(12)
C1 N1 C23 126.12(13)
C15 N2 C14 105.58(13)
C14 C1 N1 105.24(13)
C14 C1 C2 122.77(14)
N1 C1 C2 131.98(14)
C3 C2 C7 119.22(15)
C3 C2 C1 125.09(15)
C7 C2 C1 115.66(14)
C4 C3 C2 120.96(17)
C4 C3 H3 119.5
C2 C3 H3 119.5
C3 C4 C5 120.16(18)
C3 C4 H4 119.9
C5 C4 H4 119.9
C6 C5 C4 120.07(18)
C6 C5 H5 120.0
C4 C5 H5 120.0
C5 C6 C7 122.25(18)
C5 C6 H6 118.9
C7 C6 H6 118.9
C6 C7 C2 117.35(16)
C6 C7 C8 121.05(16)
C2 C7 C8 121.58(14)
C13 C8 C9 116.85(16)
C13 C8 C7 120.25(14)
C9 C8 C7 122.90(16)
C10 C9 C8 121.69(18)
C10 C9 H9 119.2
C8 C9 H9 119.2
C9 C10 C11 120.66(17)
C9 C10 H10 119.7
C11 C10 H10 119.7
C12 C11 C10 119.56(18)
C12 C11 H11 120.2
C10 C11 H11 120.2
C11 C12 C13 120.53(18)
C11 C12 H12 119.7
C13 C12 H12 119.7
C12 C13 C8 120.70(15)
C12 C13 C14 121.98(15)
C8 C13 C14 117.29(14)
N2 C14 C1 111.17(13)
N2 C14 C13 126.49(14)
C1 C14 C13 122.31(14)
N2 C15 N1 111.48(13)
N2 C15 C16 120.86(13)
N1 C15 C16 127.66(13)
C21 C16 C17 117.66(15)
C21 C16 C15 116.69(14)
C17 C16 C15 125.64(14)
C18 C17 C16 120.74(16)
C18 C17 H17 119.6
C16 C17 H17 119.6
C19 C18 C17 120.69(16)
C19 C18 H18 119.7
C17 C18 H18 119.7
C18 C19 C20 119.41(16)
C18 C19 C22 120.21(16)
C20 C19 C22 120.36(16)
C19 C20 C21 119.95(16)
C19 C20 H20 120.0
C21 C20 H20 120.0
C20 C21 C16 121.52(16)
C20 C21 H21 119.2
C16 C21 H21 119.2
F3 C22 F2 105.49(18)
F3 C22 F1 105.03(17)
F2 C22 F1 106.03(17)
F3 C22 C19 112.60(17)
F2 C22 C19 113.69(17)
F1 C22 C19 113.25(16)
C28 C23 C24 120.45(14)
C28 C23 N1 119.65(13)
C24 C23 N1 119.91(13)
C25 C24 C23 119.38(15)
C25 C24 H24 120.3
C23 C24 H24 120.3
C24 C25 C26 120.45(15)
C24 C25 H25 119.8
C26 C25 H25 119.8
O1 C26 C25 116.18(15)
O1 C26 C27 123.97(16)
C25 C26 C27 119.85(15)
C28 C27 C26 119.76(15)
C28 C27 H27 120.1
C26 C27 H27 120.1
C23 C28 C27 120.10(15)
C23 C28 H28 120.0
C27 C28 H28 120.0
O1 C29 H29A 109.5
O1 C29 H29B 109.5
H29A C29 H29B 109.5
O1 C29 H29C 109.5
H29A C29 H29C 109.5
H29B C29 H29C 109.5

loop_
_geom_bond_atom_site_label_1
_geom_bond_atom_site_label_2
_geom_bond_distance
F1 C22 1.325(2)
F2 C22 1.325(2)
F3 C22 1.319(2)
O1 C26 1.3661(19)
O1 C29 1.425(3)
N1 C15 1.3819(19)
N1 C1 1.3907(19)
N1 C23 1.4395(19)
N2 C15 1.3209(19)
N2 C14 1.371(2)
C1 C14 1.372(2)
C1 C2 1.441(2)
C2 C3 1.408(2)
C2 C7 1.423(2)
C3 C4 1.368(2)
C3 H3 0.9500
C4 C5 1.386(3)
C4 H4 0.9500
C5 C6 1.363(3)
C5 H5 0.9500
C6 C7 1.406(2)
C6 H6 0.9500
C7 C8 1.464(2)
C8 C13 1.408(2)
C8 C9 1.410(2)
C9 C10 1.366(3)
C9 H9 0.9500
C10 C11 1.388(3)
C10 H10 0.9500
C11 C12 1.369(2)
C11 H11 0.9500
C12 C13 1.400(2)
C12 H12 0.9500
C13 C14 1.433(2)
C15 C16 1.475(2)
C16 C21 1.389(2)
C16 C17 1.392(2)
C17 C18 1.380(2)
C17 H17 0.9500
C18 C19 1.376(2)
C18 H18 0.9500
C19 C20 1.377(2)
C19 C22 1.490(2)
C20 C21 1.380(2)
C20 H20 0.9500
C21 H21 0.9500
C23 C28 1.374(2)
C23 C24 1.384(2)
C24 C25 1.378(2)
C24 H24 0.9500
C25 C26 1.381(2)
C25 H25 0.9500
C26 C27 1.383(2)
C27 C28 1.381(2)
C27 H27 0.9500
C28 H28 0.9500
C29 H29A 0.9800
C29 H29B 0.9800
C29 H29C 0.9800

loop_
_geom_hbond_atom_site_label_D
_geom_hbond_atom_site_label_H
_geom_hbond_atom_site_label_A
_geom_hbond_site_symmetry_A
_geom_hbond_distance_DH
_geom_hbond_distance_HA
_geom_hbond_distance_DA
_geom_hbond_angle_DHA
_geom_hbond_publ_flag
C28 H28 N2 3_657 0.9500 2.5500 3.402(2) 150.00 yes
C3 H3 Cg1 1_555 0.9500 2.8600 3.719(2) 154.00 yes
C10 H10 Cg2 4_555 0.9500 2.6900 3.419(2) 136.00 yes
C17 H17 Cg1 1-555 0.9500 2.7400 3.6042(2) 154.00 yes

loop_
_geom_torsion_atom_site_label_1
_geom_torsion_atom_site_label_2
_geom_torsion_atom_site_label_3
_geom_torsion_atom_site_label_4
_geom_torsion
C15 N1 C1 C14 0.30(16)
C23 N1 C1 C14 179.48(13)
C15 N1 C1 C2 179.13(15)
C23 N1 C1 C2 -1.7(2)
C14 C1 C2 C3 175.80(16)
N1 C1 C2 C3 -2.9(3)
C14 C1 C2 C7 -2.3(2)
N1 C1 C2 C7 179.08(15)
C7 C2 C3 C4 0.9(3)
C1 C2 C3 C4 -177.09(17)
C2 C3 C4 C5 -0.2(3)
C3 C4 C5 C6 -0.4(3)
C4 C5 C6 C7 0.2(3)
C5 C6 C7 C2 0.6(3)
C5 C6 C7 C8 178.84(18)
C3 C2 C7 C6 -1.1(2)
C1 C2 C7 C6 177.11(15)
C3 C2 C7 C8 -179.34(15)
C1 C2 C7 C8 -1.2(2)
C6 C7 C8 C13 -174.43(15)
C2 C7 C8 C13 3.8(2)
C6 C7 C8 C9 6.1(2)
C2 C7 C8 C9 -175.70(15)
C13 C8 C9 C10 0.7(3)
C7 C8 C9 C10 -179.85(17)
C8 C9 C10 C11 0.3(3)
C9 C10 C11 C12 -0.6(3)
C10 C11 C12 C13 -0.2(3)
C11 C12 C13 C8 1.3(3)
C11 C12 C13 C14 -176.70(16)
C9 C8 C13 C12 -1.5(2)
C7 C8 C13 C12 179.04(15)
C9 C8 C13 C14 176.61(14)
C7 C8 C13 C14 -2.9(2)
C15 N2 C14 C1 -0.67(17)
C15 N2 C14 C13 177.31(14)
N1 C1 C14 N2 0.23(17)
C2 C1 C14 N2 -178.74(13)
N1 C1 C14 C13 -177.86(13)
C2 C1 C14 C13 3.2(2)
C12 C13 C14 N2 -0.2(2)
C8 C13 C14 N2 -178.24(15)
C12 C13 C14 C1 177.59(15)
C8 C13 C14 C1 -0.5(2)
C14 N2 C15 N1 0.87(17)
C14 N2 C15 C16 -179.16(13)
C1 N1 C15 N2 -0.75(16)
C23 N1 C15 N2 -179.92(13)
C1 N1 C15 C16 179.28(14)
C23 N1 C15 C16 0.1(2)
N2 C15 C16 C21 -7.2(2)
N1 C15 C16 C21 172.77(15)
N2 C15 C16 C17 171.79(15)
N1 C15 C16 C17 -8.2(3)
C21 C16 C17 C18 -1.2(3)
C15 C16 C17 C18 179.86(16)
C16 C17 C18 C19 -0.1(3)
C17 C18 C19 C20 1.2(3)
C17 C18 C19 C22 -177.10(18)
C18 C19 C20 C21 -1.1(3)
C22 C19 C20 C21 177.20(17)
C19 C20 C21 C16 -0.1(3)
C17 C16 C21 C20 1.3(3)
C15 C16 C21 C20 -179.66(16)
C18 C19 C22 F3 80.8(2)
C20 C19 C22 F3 -97.5(2)
C18 C19 C22 F2 -159.34(18)
C20 C19 C22 F2 22.4(3)
C18 C19 C22 F1 -38.2(3)
C20 C19 C22 F1 143.46(19)
C15 N1 C23 C28 92.07(19)
C1 N1 C23 C28 -86.95(19)
C15 N1 C23 C24 -87.77(19)
C1 N1 C23 C24 93.20(18)
C28 C23 C24 C25 -1.0(2)
N1 C23 C24 C25 178.82(14)
C23 C24 C25 C26 0.5(3)
C29 O1 C26 C25 -175.49(19)
C29 O1 C26 C27 4.5(3)
C24 C25 C26 O1 -179.80(15)
C24 C25 C26 C27 0.2(3)
O1 C26 C27 C28 179.47(16)
C25 C26 C27 C28 -0.6(3)
C24 C23 C28 C27 0.7(2)
N1 C23 C28 C27 -179.15(15)
C26 C27 C28 C23 0.1(3)
